data_2215309
loop_
_publ_author_name
'\,Caylak, Nagihan'
'H\"okelek, Tuncer'
'Uluda\(g, Nesimi'
'Pat\?ir, S\"uleyman'

_publ_section_title
;
 3a,4,10,10b-Tetrahydro-2<i>H</i>-furo[2,3-<i>a</i>]carbazol-5(3<i>H</i>)-one
;
_journal_coeditor_code XU2317
_journal_issue 9
_journal_name_full 'Acta Crystallographica Section E'
_journal_page_first o3913
_journal_page_last o3914
_journal_paper_doi 10.1107/S1600536807041608
_journal_volume 63
_journal_year 2007
_chemical_formula_iupac 'C14 H13 N O2'
_chemical_formula_moiety 'C14 H13 N O2'
_chemical_formula_sum 'C14 H13 N O2'
_chemical_formula_weight 227.26
_chemical_melting_point 484
_chemical_name_systematic
;
(3aR,10bR)-3a,4,10,10b-Tetrahydro-2H-furo[2,3-a]carbazol-5(3H)-one
;
_space_group_IT_number 2
_symmetry_cell_setting triclinic
_symmetry_space_group_name_Hall '-P 1'
_symmetry_space_group_name_H-M 'P -1'
_atom_sites_solution_hydrogens geom
_atom_sites_solution_primary direct
_atom_sites_solution_secondary difmap
_audit_creation_method SHELXL-97
_cell_angle_alpha 98.498(15)
_cell_angle_beta 107.499(18)
_cell_angle_gamma 96.362(19)
_cell_formula_units_Z 4
_cell_length_a 9.5970(2)
_cell_length_b 10.0316(3)
_cell_length_c 12.4952(3)
_cell_measurement_reflns_used 25
_cell_measurement_temperature 298(2)
_cell_measurement_theta_max 15.8
_cell_measurement_theta_min 3.5
_cell_volume 1119.21(16)
_computing_cell_refinement 'CAD-4 EXPRESS'
_computing_data_collection 'CAD-4 EXPRESS (Enraf--Nonius, 1994)'
_computing_data_reduction 'XCAD4 (Harms & Wocadlo, 1995)'
_computing_molecular_graphics 'ORTEP-3 for Windows (Farrugia, 1997)'
_computing_publication_material 'WinGX (Farrugia, 1999)'
_computing_structure_refinement 'SHELXL97 (Sheldrick, 1997)'
_computing_structure_solution 'SHELXS97 (Sheldrick, 1997)'
_diffrn_ambient_temperature 298(2)
_diffrn_measured_fraction_theta_full 0.990
_diffrn_measured_fraction_theta_max 0.990
_diffrn_measurement_device_type 'Enraf--Nonius TurboCAD-4'
_diffrn_measurement_method 'non-profiled \w'
_diffrn_radiation_monochromator graphite
_diffrn_radiation_source 'fine-focus sealed tube'
_diffrn_radiation_type MoK\a
_diffrn_radiation_wavelength 0.71073
_diffrn_reflns_av_R_equivalents 0.0321
_diffrn_reflns_av_sigmaI/netI 0.1536
_diffrn_reflns_limit_h_max 10
_diffrn_reflns_limit_h_min -11
_diffrn_reflns_limit_k_max 11
_diffrn_reflns_limit_k_min -11
_diffrn_reflns_limit_l_max 14
_diffrn_reflns_limit_l_min 0
_diffrn_reflns_number 4127
_diffrn_reflns_theta_full 25.07
_diffrn_reflns_theta_max 25.07
_diffrn_reflns_theta_min 3.18
_diffrn_standards_decay_% 1
_diffrn_standards_interval_time 120
_diffrn_standards_number 3
_exptl_absorpt_coefficient_mu 0.091
_exptl_absorpt_correction_T_max 0.9854
_exptl_absorpt_correction_T_min 0.9609
_exptl_absorpt_correction_type psi-scan
_exptl_absorpt_process_details '(North <i>et al.</i>,  1968)'
_exptl_crystal_colour colorless
_exptl_crystal_density_diffrn 1.349
_exptl_crystal_density_method 'not measured'
_exptl_crystal_description block
_exptl_crystal_F_000 480
_exptl_crystal_size_max 0.25
_exptl_crystal_size_mid 0.20
_exptl_crystal_size_min 0.15
_refine_diff_density_max 0.205
_refine_diff_density_min -0.217
_refine_ls_extinction_method none
_refine_ls_goodness_of_fit_ref 0.957
_refine_ls_hydrogen_treatment mixed
_refine_ls_matrix_type full
_refine_ls_number_parameters 411
_refine_ls_number_reflns 3933
_refine_ls_number_restraints 0
_refine_ls_restrained_S_all 0.957
_refine_ls_R_factor_all 0.2067
_refine_ls_R_factor_gt 0.0589
_refine_ls_shift/su_max 0.000
_refine_ls_shift/su_mean 0.000
_refine_ls_structure_factor_coef Fsqd
_refine_ls_weighting_details 'calc w=1/[\s^2^(Fo^2^)+(0.0695P)^2^] where P=(Fo^2^+2Fc^2^)/3'
_refine_ls_weighting_scheme calc
_refine_ls_wR_factor_gt 0.1230
_refine_ls_wR_factor_ref 0.1694
_reflns_number_gt 1657
_reflns_number_total 3933
_reflns_threshold_expression I>2\s(I)
_cod_data_source_file xu2317.cif
_cod_data_source_block I
_cod_database_code 2215309
_cod_database_fobs_code 2215309

loop_
_symmetry_equiv_pos_as_xyz
'x, y, z'
'-x, -y, -z'

loop_
_atom_site_type_symbol
_atom_site_label
_atom_site_fract_x
_atom_site_fract_y
_atom_site_fract_z
_atom_site_U_iso_or_equiv
_atom_site_adp_type
_atom_site_calc_flag
_atom_site_occupancy
O O1 0.3614(4) 0.0625(3) 0.8096(2) 0.0575(9) Uani d 1
O O2 0.4088(4) 0.4281(4) 1.1854(3) 0.0780(11) Uani d 1
N N10 0.6324(4) 0.2534(4) 0.9325(3) 0.0453(10) Uani d 1
H H10 0.654(5) 0.195(5) 0.874(4) 0.088(17) Uiso d 1
C C2 0.3106(7) -0.0309(5) 0.8735(5) 0.0624(15) Uani d 1
H H21 0.392(6) -0.087(5) 0.903(4) 0.097(19) Uiso d 1
H H22 0.245(7) -0.121(6) 0.816(5) 0.13(2) Uiso d 1
C C3 0.2490(8) 0.0502(6) 0.9539(5) 0.0661(16) Uani d 1
H H31 0.325(7) 0.061(6) 1.033(6) 0.13(3) Uiso d 1
H H32 0.150(5) 0.010(5) 0.952(4) 0.077(17) Uiso d 1
C C3A 0.2338(6) 0.1863(5) 0.9132(4) 0.0535(13) Uani d 1
H H3A 0.131(5) 0.171(4) 0.849(4) 0.062(14) Uiso d 1
C C4 0.2435(6) 0.3072(6) 1.0061(4) 0.0557(14) Uani d 1
H H41 0.213(6) 0.398(6) 0.971(4) 0.108(19) Uiso d 1
H H42 0.178(5) 0.286(5) 1.042(4) 0.065(15) Uiso d 1
C C5 0.3954(5) 0.3658(5) 1.0900(4) 0.0483(12) Uani d 1
C C5A 0.5185(5) 0.3427(4) 1.0513(3) 0.0393(11) Uani d 1
C C5B 0.6747(5) 0.3850(4) 1.1055(4) 0.0424(11) Uani d 1
C C6 0.7658(6) 0.4656(5) 1.2100(4) 0.0508(13) Uani d 1
H H6 0.720(4) 0.503(4) 1.259(3) 0.038(12) Uiso d 1
C C7 0.9151(7) 0.4841(6) 1.2311(5) 0.0622(15) Uani d 1
H H7 0.973(5) 0.542(4) 1.295(4) 0.053(14) Uiso d 1
C C8 0.9794(7) 0.4263(5) 1.1547(5) 0.0628(15) Uani d 1
H H8 1.086(6) 0.443(5) 1.167(4) 0.093(19) Uiso d 1
C C9 0.8942(5) 0.3469(5) 1.0509(4) 0.0524(13) Uani d 1
H H9 0.940(5) 0.302(5) 0.997(4) 0.087(17) Uiso d 1
C C9A 0.7427(5) 0.3281(4) 1.0291(3) 0.0409(11) Uani d 1
C C10A 0.4989(5) 0.2641(4) 0.9463(3) 0.0383(11) Uani d 1
C C10B 0.3547(5) 0.1990(5) 0.8586(4) 0.0441(12) Uani d 1
H H10B 0.328(6) 0.255(5) 0.803(4) 0.096(19) Uiso d 1
O O1' 0.8017(4) 0.7748(3) 1.4224(2) 0.0590(9) Uani d 1
O O2' 0.7739(4) 1.0773(4) 1.8104(3) 0.0793(12) Uani d 1
N N10' 0.6708(4) 1.0219(4) 1.4240(3) 0.0455(10) Uani d 1
H H10' 0.666(5) 0.988(4) 1.358(4) 0.062(16) Uiso d 1
C C2' 0.9560(7) 0.7825(9) 1.4831(5) 0.0769(19) Uani d 1
H H21' 1.001(8) 0.847(7) 1.452(6) 0.16(3) Uiso d 1
H H22' 0.973(6) 0.681(6) 1.467(5) 0.11(2) Uiso d 1
C C3' 0.9758(6) 0.8239(6) 1.6083(4) 0.0574(14) Uani d 1
H H31' 1.015(5) 0.926(5) 1.631(4) 0.087(18) Uiso d 1
H H32' 1.053(5) 0.771(4) 1.655(4) 0.063(14) Uiso d 1
C C3A' 0.8212(5) 0.7840(5) 1.6150(4) 0.0477(12) Uani d 1
H H3A' 0.807(5) 0.682(5) 1.615(4) 0.076(15) Uiso d 1
C C4' 0.7920(8) 0.8567(6) 1.7204(5) 0.0607(15) Uani d 1
H H41' 0.705(6) 0.813(5) 1.717(4) 0.08(2) Uiso d 1
H H42' 0.873(6) 0.848(5) 1.793(5) 0.090(18) Uiso d 1
C C5' 0.7615(5) 1.0012(5) 1.7200(4) 0.0521(13) Uani d 1
C C5A' 0.7197(4) 1.0437(4) 1.6119(3) 0.0399(11) Uani d 1
C C5B' 0.6913(4) 1.1738(4) 1.5828(3) 0.0410(11) Uani d 1
C C6' 0.6891(5) 1.3000(5) 1.6424(4) 0.0468(12) Uani d 1
H H6' 0.707(4) 1.323(4) 1.717(4) 0.052(14) Uiso d 1
C C7' 0.6594(5) 1.4060(5) 1.5852(4) 0.0524(13) Uani d 1
H H7' 0.651(4) 1.498(4) 1.619(3) 0.048(12) Uiso d 1
C C8' 0.6326(6) 1.3864(5) 1.4668(5) 0.0591(14) Uani d 1
H H8' 0.608(4) 1.467(4) 1.423(3) 0.060(13) Uiso d 1
C C9' 0.6346(5) 1.2632(5) 1.4058(4) 0.0520(13) Uani d 1
H H9' 0.615(4) 1.246(4) 1.329(3) 0.042(12) Uiso d 1
C C9A' 0.6622(4) 1.1557(4) 1.4631(3) 0.0401(11) Uani d 1
C C10 0.7070(4) 0.9548(4) 1.5132(4) 0.0409(11) Uani d 1
C C10' 0.7247(5) 0.8092(5) 1.5011(4) 0.0452(12) Uani d 1
H H10A 0.624(5) 0.758(4) 1.476(3) 0.052(13) Uiso d 1

loop_
_atom_site_aniso_label
_atom_site_aniso_U_11
_atom_site_aniso_U_22
_atom_site_aniso_U_33
_atom_site_aniso_U_12
_atom_site_aniso_U_13
_atom_site_aniso_U_23
O1 0.079(2) 0.050(2) 0.0440(19) 0.0092(17) 0.0228(17) 0.0041(16)
O2 0.081(3) 0.104(3) 0.051(2) 0.019(2) 0.037(2) -0.014(2)
N10 0.055(3) 0.046(2) 0.040(2) 0.012(2) 0.024(2) 0.0056(19)
C2 0.082(4) 0.047(3) 0.057(3) 0.005(3) 0.017(3) 0.019(3)
C3 0.072(4) 0.063(4) 0.069(4) 0.001(3) 0.032(4) 0.020(3)
C3A 0.052(3) 0.061(3) 0.050(3) 0.011(3) 0.017(3) 0.017(3)
C4 0.058(4) 0.068(4) 0.054(3) 0.019(3) 0.031(3) 0.020(3)
C5 0.061(4) 0.054(3) 0.042(3) 0.023(3) 0.027(3) 0.013(2)
C5A 0.054(3) 0.038(3) 0.033(2) 0.014(2) 0.023(2) 0.007(2)
C5B 0.055(3) 0.040(3) 0.040(3) 0.016(2) 0.024(2) 0.010(2)
C6 0.065(4) 0.054(3) 0.041(3) 0.013(3) 0.026(3) 0.008(2)
C7 0.066(4) 0.064(4) 0.046(3) 0.008(3) 0.011(3) -0.006(3)
C8 0.055(4) 0.067(4) 0.066(4) 0.013(3) 0.020(3) 0.006(3)
C9 0.053(4) 0.056(3) 0.054(3) 0.018(3) 0.024(3) 0.006(3)
C9A 0.048(3) 0.040(3) 0.038(3) 0.009(2) 0.020(2) 0.005(2)
C10A 0.047(3) 0.040(3) 0.036(3) 0.011(2) 0.020(2) 0.013(2)
C10B 0.060(3) 0.036(3) 0.039(3) 0.010(2) 0.019(3) 0.008(2)
O1' 0.070(3) 0.065(2) 0.0415(19) 0.0224(18) 0.0193(18) -0.0018(16)
O2' 0.134(3) 0.083(3) 0.045(2) 0.050(2) 0.049(2) 0.0171(19)
N10' 0.054(3) 0.048(3) 0.034(2) 0.0126(19) 0.016(2) 0.004(2)
C2' 0.067(5) 0.110(6) 0.055(4) 0.028(4) 0.024(3) 0.004(4)
C3' 0.052(4) 0.059(4) 0.060(3) 0.017(3) 0.017(3) 0.003(3)
C3A' 0.064(4) 0.039(3) 0.045(3) 0.011(2) 0.022(2) 0.011(2)
C4' 0.087(5) 0.061(4) 0.049(3) 0.024(4) 0.035(3) 0.022(3)
C5' 0.067(3) 0.054(3) 0.049(3) 0.019(3) 0.034(3) 0.016(3)
C5A' 0.049(3) 0.038(3) 0.035(3) 0.005(2) 0.019(2) 0.003(2)
C5B' 0.041(3) 0.045(3) 0.038(3) 0.006(2) 0.016(2) 0.003(2)
C6' 0.055(3) 0.043(3) 0.046(3) 0.008(2) 0.024(3) 0.003(3)
C7' 0.058(3) 0.036(3) 0.068(4) 0.007(2) 0.028(3) 0.007(3)
C8' 0.068(4) 0.054(4) 0.069(4) 0.019(3) 0.035(3) 0.020(3)
C9' 0.059(3) 0.062(4) 0.042(3) 0.017(3) 0.021(3) 0.016(3)
C9A' 0.044(3) 0.045(3) 0.036(3) 0.012(2) 0.018(2) 0.008(2)
C10 0.037(3) 0.044(3) 0.043(3) 0.006(2) 0.015(2) 0.007(2)
C10' 0.045(3) 0.046(3) 0.046(3) 0.006(3) 0.022(3) 0.001(2)

loop_
_atom_type_symbol
_atom_type_description
_atom_type_scat_dispersion_real
_atom_type_scat_dispersion_imag
_atom_type_scat_source
C C 0.0030 0.0020 'International Tables Vol C Tables 4.2.6.8 and 6.1.1.4'
H H 0.0000 0.0000 'International Tables Vol C Tables 4.2.6.8 and 6.1.1.4'
N N 0.0060 0.0030 'International Tables Vol C Tables 4.2.6.8 and 6.1.1.4'
O O 0.0110 0.0060 'International Tables Vol C Tables 4.2.6.8 and 6.1.1.4'

loop_
_geom_angle_atom_site_label_1
_geom_angle_atom_site_label_2
_geom_angle_atom_site_label_3
_geom_angle
C10B O1 C2 108.7(3)
C10A N10 C9A 108.6(3)
C10A N10 H10 129(3)
C9A N10 H10 122(3)
O1 C2 C3 107.2(4)
O1 C2 H21 109(3)
C3 C2 H21 121(3)
O1 C2 H22 109(3)
C3 C2 H22 120(3)
H21 C2 H22 89(4)
C2 C3 C3A 105.1(4)
C2 C3 H32 115(3)
C3A C3 H32 107(3)
C2 C3 H31 106(4)
C3A C3 H31 113(4)
H32 C3 H31 111(4)
C10B C3A C4 114.9(4)
C10B C3A C3 101.8(4)
C4 C3A C3 114.8(4)
C10B C3A H3A 109(2)
C4 C3A H3A 110(2)
C3 C3A H3A 106(2)
C5 C4 C3A 116.7(4)
C5 C4 H42 112(3)
C3A C4 H42 109(3)
C5 C4 H41 100(3)
C3A C4 H41 113(3)
H42 C4 H41 106(4)
O2 C5 C5A 123.5(4)
O2 C5 C4 120.2(4)
C5A C5 C4 116.3(4)
C10A C5A C5B 106.9(3)
C10A C5A C5 121.5(4)
C5B C5A C5 131.5(4)
C9A C5B C6 118.0(4)
C9A C5B C5A 106.5(4)
C6 C5B C5A 135.5(4)
C7 C6 C5B 118.1(5)
C7 C6 H6 125(2)
C5B C6 H6 117(2)
C6 C7 C8 122.8(5)
C6 C7 H7 118(3)
C8 C7 H7 119(3)
C8 C9 C9A 116.4(5)
C8 C9 H9 121(3)
C9A C9 H9 122(3)
C9 C9A N10 128.2(4)
C9 C9A C5B 123.7(4)
N10 C9A C5B 108.1(4)
N10 C10A C5A 109.9(4)
N10 C10A C10B 123.7(4)
C5A C10A C10B 126.4(4)
O1 C10B C10A 110.8(4)
O1 C10B C3A 105.8(4)
C10A C10B C3A 110.3(4)
O1 C10B H10B 113(3)
C10A C10B H10B 109(3)
C3A C10B H10B 107(3)
C10' O1' C2' 109.8(4)
C10 N10' C9A' 110.0(4)
C10 N10' H10' 123(3)
C9A' N10' H10' 126(3)
O1' C2' C3' 106.8(4)
O1' C2' H22' 103(3)
C3' C2' H22' 109(3)
O1' C2' H21' 103(5)
C3' C2' H21' 115(5)
H22' C2' H21' 118(6)
C2' C3' C3A' 103.6(5)
C2' C3' H32' 110(2)
C3A' C3' H32' 112(2)
C2' C3' H31' 108(3)
C3A' C3' H31' 114(3)
H32' C3' H31' 110(4)
C10' C3A' C3' 101.4(4)
C10' C3A' C4' 115.4(4)
C3' C3A' C4' 115.6(5)
C10' C3A' H3A' 109(3)
C3' C3A' H3A' 107(3)
C4' C3A' H3A' 108(3)
C5' C4' C3A' 116.7(4)
C5' C4' H42' 113(3)
C3A' C4' H42' 110(3)
C5' C4' H41' 102(4)
C3A' C4' H41' 104(3)
H42' C4' H41' 111(4)
O2' C5' C5A' 122.7(4)
O2' C5' C4' 120.0(4)
C5A' C5' C4' 117.2(4)
C10 C5A' C5' 120.6(4)
C10 C5A' C5B' 108.1(4)
C5' C5A' C5B' 131.2(4)
C6' C5B' C9A' 119.1(4)
C6' C5B' C5A' 135.4(4)
C9A' C5B' C5A' 105.4(3)
C5B' C6' C7' 119.7(5)
C5B' C6' H6' 127(3)
C7' C6' H6' 114(3)
C6' C7' C8' 120.4(5)
C6' C7' H7' 126(2)
C8' C7' H7' 113(2)
C9 C8 C7 121.1(5)
C9 C8 H8 115(3)
C7 C8 H8 124(3)
C9' C8' C7' 121.2(5)
C9' C8' H8' 119(2)
C7' C8' H8' 120(2)
C8' C9' C9A' 118.5(5)
C8' C9' H9' 124(2)
C9A' C9' H9' 117(2)
N10' C9A' C9' 131.0(4)
N10' C9A' C5B' 107.8(4)
C9' C9A' C5B' 121.1(4)
N10' C10 C5A' 108.6(4)
N10' C10 C10' 124.0(4)
C5A' C10 C10' 127.4(4)
O1' C10' C10 111.3(4)
O1' C10' C3A' 105.5(4)
C10 C10' C3A' 109.1(4)
O1' C10' H10A 112(2)
C10 C10' H10A 105(2)
C3A' C10' H10A 113(2)

loop_
_geom_bond_atom_site_label_1
_geom_bond_atom_site_label_2
_geom_bond_distance
O1 C2 1.451(5)
O1 C10B 1.432(5)
O2 C5 1.225(5)
N10 C9A 1.388(5)
N10 C10A 1.357(5)
N10 H10 0.96(5)
C2 H21 1.03(5)
C2 H22 1.07(6)
C3 C2 1.498(7)
C3 H31 1.02(6)
C3 H32 0.98(5)
C3A C3 1.532(7)
C3A H3A 1.05(4)
C3A C4 1.524(7)
C4 H41 1.10(6)
C4 H42 0.90(4)
C5 C4 1.510(7)
C5A C5 1.433(5)
C5A C5B 1.432(6)
C5A C10A 1.375(5)
C5B C6 1.403(6)
C6 C7 1.362(7)
C6 H6 0.91(4)
C7 C8 1.378(7)
C7 H7 0.90(4)
C8 H8 0.98(5)
C9 C8 1.377(6)
C9 H9 0.99(5)
C9A C5B 1.399(5)
C9A C9 1.382(6)
C10A C10B 1.490(6)
C10B C3A 1.515(6)
C10B H10B 0.95(5)
O1' C2' 1.434(6)
O1' C10' 1.424(5)
O2' C5' 1.232(5)
N10' C9A' 1.378(5)
N10' C10 1.362(5)
N10' H10' 0.83(4)
C2' H21' 0.93(7)
C2' H22' 1.05(6)
C3' C2' 1.507(7)
C3' H31' 1.02(5)
C3' H32' 1.04(4)
C3A' C3' 1.524(6)
C3A' C4' 1.526(6)
C3A' C10' 1.520(6)
C3A' H3A' 1.02(5)
C4' H41' 0.88(5)
C4' H42' 1.03(5)
C5' C4' 1.510(7)
C5A' C5' 1.432(6)
C5A' C10 1.375(5)
C5B' C5A' 1.439(6)
C5B' C6' 1.376(6)
C5B' C9A' 1.416(5)
C6' H6' 0.88(4)
C7' C6' 1.376(6)
C7' C8' 1.403(6)
C7' H7' 0.98(4)
C8' H8' 1.05(4)
C9A' C9' 1.387(6)
C9' C8' 1.358(6)
C9' H9' 0.90(4)
C10 C10' 1.481(6)
C10' H10A 0.98(4)

loop_
_geom_hbond_atom_site_label_D
_geom_hbond_atom_site_label_H
_geom_hbond_atom_site_label_A
_geom_hbond_site_symmetry_A
_geom_hbond_distance_DH
_geom_hbond_distance_HA
_geom_hbond_distance_DA
_geom_hbond_angle_DHA
_geom_hbond_publ_flag
N10 H10 O2 1_544 0.96(5) 1.98(6) 2.876(6) 155(4) y
N10' H10' O1 2_667 0.83(5) 2.01(5) 2.829(5) 169(4) y

loop_
_geom_torsion_atom_site_label_1
_geom_torsion_atom_site_label_2
_geom_torsion_atom_site_label_3
_geom_torsion_atom_site_label_4
_geom_torsion
_geom_torsion_publ_flag
C10B O1 C2 C3 8.7(6) yes
C2 O1 C10B C10A 92.5(4) ?
C2 O1 C10B C3A -27.2(5) yes
C10A N10 C9A C9 -179.1(4) ?
C10A N10 C9A C5B 0.9(5) ?
C9A N10 C10A C5A -1.0(5) ?
C9A N10 C10A C10B 178.8(4) ?
C3A C3 C2 O1 12.9(7) yes
C4 C3A C3 C2 -152.8(5) ?
C10B C3A C3 C2 -28.0(6) yes
C10B C3A C4 C5 -42.7(6) yes
C3 C3A C4 C5 74.9(6) ?
O2 C5 C4 C3A -155.4(4) ?
C5A C5 C4 C3A 24.1(6) yes
C10A C5A C5 O2 175.4(4) ?
C5B C5A C5 O2 -2.1(7) ?
C10A C5A C5 C4 -4.1(6) yes
C5B C5A C5 C4 178.4(4) ?
C10A C5A C5B C9A -0.2(4) ?
C5 C5A C5B C9A 177.6(4) ?
C10A C5A C5B C6 179.2(5) ?
C5 C5A C5B C6 -3.0(8) ?
C5B C5A C10A N10 0.7(4) ?
C5 C5A C10A N10 -177.3(4) ?
C5B C5A C10A C10B -179.1(4) ?
C5 C5A C10A C10B 2.8(6) yes
C9A C5B C6 C7 0.1(6) ?
C5A C5B C6 C7 -179.3(5) ?
C5B C6 C7 C8 -0.5(8) ?
C6 C7 C8 C9 0.7(8) ?
C9A C9 C8 C7 -0.5(7) ?
C9 C9A C5B C6 0.1(6) ?
N10 C9A C5B C6 -179.9(4) ?
C9 C9A C5B C5A 179.6(4) ?
N10 C9A C5B C5A -0.4(4) ?
N10 C9A C9 C8 -179.9(4) ?
C5B C9A C9 C8 0.2(7) ?
N10 C10A C10B O1 42.9(6) ?
C5A C10A C10B O1 -137.3(4) ?
N10 C10A C10B C3A 159.8(4) ?
C5A C10A C10B C3A -20.4(6) yes
O1 C10B C3A C4 158.5(4) ?
C10A C10B C3A C4 38.6(6) yes
O1 C10B C3A C3 33.8(5) yes
C10A C10B C3A C3 -86.1(5) ?
C10' O1' C2' C3' 0.3(7) yes
C2' O1' C10' C10 96.0(5) ?
C2' O1' C10' C3A' -22.3(6) yes
C10 N10' C9A' C9' 177.3(4) ?
C10 N10' C9A' C5B' -1.3(5) ?
C3A' C3' C2' O1' 21.5(7) yes
C10' C3A' C4' C5' -39.9(8) yes
C3' C3A' C4' C5' 78.2(7) ?
C10' C3A' C3' C2' -33.5(6) yes
C4' C3A' C3' C2' -159.1(5) ?
C3' C3A' C10' O1' 34.5(4) yes
C4' C3A' C10' O1' 160.1(4) ?
C3' C3A' C10' C10 -85.3(4) ?
C4' C3A' C10' C10 40.4(6) yes
O2' C5' C4' C3A' -161.7(5) ?
C5A' C5' C4' C3A' 17.8(8) yes
C10 C5A' C5' O2' -179.9(5) ?
C5B' C5A' C5' O2' 3.3(8) ?
C10 C5A' C5' C4' 0.6(7) yes
C5B' C5A' C5' C4' -176.2(5) ?
C5' C5A' C10 N10' -178.1(4) yes
C5B' C5A' C10 N10' -0.6(5) ?
C5' C5A' C10 C10' 3.5(7) ?
C5B' C5A' C10 C10' -179.1(4) ?
C6' C5B' C5A' C10 -179.1(5) ?
C9A' C5B' C5A' C10 -0.2(5) ?
C6' C5B' C5A' C5' -2.0(8) ?
C9A' C5B' C5A' C5' 176.9(4) ?
C9A' C5B' C6' C7' -0.2(7) ?
C5A' C5B' C6' C7' 178.6(4) ?
C6' C5B' C9A' N10' -180.0(4) ?
C5A' C5B' C9A' N10' 0.9(4) ?
C6' C5B' C9A' C9' 1.3(6) ?
C5A' C5B' C9A' C9' -177.9(4) ?
C8' C7' C6' C5B' -0.5(7) ?
C6' C7' C8' C9' 0.3(7) ?
C9A' C9' C8' C7' 0.7(7) ?
N10' C9A' C9' C8' -180.0(4) ?
C5B' C9A' C9' C8' -1.5(7) ?
N10' C10 C10' O1' 41.6(6) ?
C5A' C10 C10' O1' -140.2(4) ?
N10' C10 C10' C3A' 157.7(4) ?
C5A' C10 C10' C3A' -24.1(6) yes
C9A' N10' C10 C5A' 1.2(5) ?
C9A' N10' C10 C10' 179.7(4) ?
